data_4329479
loop_
_publ_author_name
'Manas Kumar Biswas'
'Sarat Chandra Patra'
'Amarendra Nath Maity'
'Shyue-Chu Ke'
'Nirmal Das Adhikary'
'Prasanta Ghosh'

_publ_section_title
;
 Electronic Structures of Ruthenium and Osmium Complexes of
 9,10-Phenanthrenequinone
;
_journal_name_full 'Inorganic Chemistry'
_journal_page_first 6687
_journal_page_last 6699
_journal_paper_doi 10.1021/ic300327x
_journal_volume 51
_journal_year 2012
_chemical_formula_sum 'C58 H46 Cl O3 P2 Ru'
_chemical_formula_weight 989.41
_chemical_name_systematic
; 
 ? 
;
_space_group_IT_number 14
_symmetry_cell_setting monoclinic
_symmetry_space_group_name_Hall '-P 2yn'
_symmetry_space_group_name_H-M 'P 1 21/n 1'
_atom_sites_solution_hydrogens geom
_atom_sites_solution_primary direct
_atom_sites_solution_secondary difmap
_audit_creation_method SHELXL-97
_cell_angle_alpha 90.00
_cell_angle_beta 90.107(2)
_cell_angle_gamma 90.00
_cell_formula_units_Z 4
_cell_length_a 10.4539(3)
_cell_length_b 29.3592(8)
_cell_length_c 15.5500(4)
_cell_measurement_reflns_used 9444
_cell_measurement_temperature 296(2)
_cell_measurement_theta_max 27.15
_cell_measurement_theta_min 2.39
_cell_volume 4772.6(2)
_computing_structure_refinement 'SHELXL-97 (Sheldrick, 1997)'
_computing_structure_solution 'SHELXS-97 (Sheldrick, 1990)'
_diffrn_ambient_temperature 296(2)
_diffrn_measured_fraction_theta_full 0.999
_diffrn_measured_fraction_theta_max 0.999
_diffrn_radiation_monochromator graphite
_diffrn_radiation_source 'fine-focus sealed tube'
_diffrn_radiation_type MoK\a
_diffrn_radiation_wavelength 0.71073
_diffrn_reflns_av_R_equivalents 0.0386
_diffrn_reflns_av_sigmaI/netI 0.0278
_diffrn_reflns_limit_h_max 12
_diffrn_reflns_limit_h_min -12
_diffrn_reflns_limit_k_max 34
_diffrn_reflns_limit_k_min -34
_diffrn_reflns_limit_l_max 18
_diffrn_reflns_limit_l_min -17
_diffrn_reflns_number 62701
_diffrn_reflns_theta_full 25.00
_diffrn_reflns_theta_max 25.00
_diffrn_reflns_theta_min 1.48
_exptl_absorpt_coefficient_mu 0.497
_exptl_absorpt_correction_T_max 0.983
_exptl_absorpt_correction_T_min 0.968
_exptl_absorpt_correction_type multi-scan
_exptl_crystal_colour dark_brown
_exptl_crystal_density_diffrn 1.377
_exptl_crystal_description Parallelopiped
_exptl_crystal_F_000 2036
_exptl_crystal_size_max 0.05
_exptl_crystal_size_mid 0.04
_exptl_crystal_size_min 0.04
_refine_diff_density_max 0.641
_refine_diff_density_min -0.920
_refine_diff_density_rms 0.071
_refine_ls_extinction_method none
_refine_ls_goodness_of_fit_ref 1.220
_refine_ls_hydrogen_treatment riding
_refine_ls_matrix_type full
_refine_ls_number_parameters 583
_refine_ls_number_reflns 8415
_refine_ls_number_restraints 0
_refine_ls_restrained_S_all 1.220
_refine_ls_R_factor_all 0.0703
_refine_ls_R_factor_gt 0.0528
_refine_ls_shift/su_max 0.018
_refine_ls_shift/su_mean 0.000
_refine_ls_structure_factor_coef Fsqd
_refine_ls_weighting_details 'calc w=1/[\s^2^(Fo^2^)+(0.0302P)^2^+10.0700P] where P=(Fo^2^+2Fc^2^)/3'
_refine_ls_weighting_scheme calc
_refine_ls_wR_factor_gt 0.1133
_refine_ls_wR_factor_ref 0.1253
_reflns_number_gt 6825
_reflns_number_total 8415
_reflns_threshold_expression >2sigma(I)
_cod_data_source_file ic300327x_si_002_2.cif
_cod_data_source_block 2toluene
_cod_database_code 4329479

loop_
_symmetry_equiv_pos_as_xyz
'x, y, z'
'-x+1/2, y+1/2, -z+1/2'
'-x, -y, -z'
'x-1/2, -y-1/2, z-1/2'

loop_
_atom_site_label
_atom_site_type_symbol
_atom_site_fract_x
_atom_site_fract_y
_atom_site_fract_z
_atom_site_U_iso_or_equiv
_atom_site_adp_type
_atom_site_occupancy
_atom_site_symmetry_multiplicity
_atom_site_calc_flag
_atom_site_refinement_flags
Ru1 Ru 0.80445(3) 0.838095(12) 0.87188(2) 0.03611(11) Uani 1 1 d .
P1 P 0.83548(10) 0.82279(4) 0.72661(7) 0.0372(3) Uani 1 1 d .
P2 P 0.57776(10) 0.84008(4) 0.87605(7) 0.0382(3) Uani 1 1 d .
Cl1 Cl 1.03352(10) 0.84820(4) 0.88394(8) 0.0521(3) Uani 1 1 d .
O1 O 0.7982(3) 0.90969(10) 0.8651(2) 0.0442(7) Uani 1 1 d .
O2 O 0.8059(3) 0.85684(10) 1.00332(18) 0.0411(7) Uani 1 1 d .
O3 O 0.8288(3) 0.74006(12) 0.9152(2) 0.0610(9) Uani 1 1 d .
C1 C 0.8109(4) 0.92862(15) 0.9389(3) 0.0414(10) Uani 1 1 d .
C2 C 0.8142(4) 0.90004(15) 1.0140(3) 0.0400(10) Uani 1 1 d .
C3 C 0.8201(4) 0.92018(16) 1.0988(3) 0.0461(11) Uani 1 1 d .
C4 C 0.8213(5) 0.89261(18) 1.1716(3) 0.0569(13) Uani 1 1 d .
H4A H 0.8224 0.8611 1.1654 0.068 Uiso 1 1 calc R
C5 C 0.8208(6) 0.9115(2) 1.2528(4) 0.0743(17) Uani 1 1 d .
H5A H 0.8233 0.8929 1.3013 0.089 Uiso 1 1 calc R
C6 C 0.8166(7) 0.9579(2) 1.2612(4) 0.0837(19) Uani 1 1 d .
H6A H 0.8124 0.9706 1.3158 0.100 Uiso 1 1 calc R
C7 C 0.8184(6) 0.9857(2) 1.1910(4) 0.0712(16) Uani 1 1 d .
H7A H 0.8169 1.0171 1.1988 0.085 Uiso 1 1 calc R
C8 C 0.8225(4) 0.96797(16) 1.1072(3) 0.0501(12) Uani 1 1 d .
C9 C 0.8293(4) 0.99679(16) 1.0312(4) 0.0521(12) Uani 1 1 d .
C10 C 0.8478(5) 1.04400(18) 1.0358(4) 0.0636(15) Uani 1 1 d .
H10A H 0.8529 1.0580 1.0894 0.076 Uiso 1 1 calc R
C11 C 0.8585(5) 1.06997(18) 0.9629(5) 0.0708(17) Uani 1 1 d .
H11A H 0.8716 1.1012 0.9680 0.085 Uiso 1 1 calc R
C12 C 0.8504(5) 1.05080(19) 0.8822(4) 0.0705(16) Uani 1 1 d .
H12A H 0.8573 1.0690 0.8335 0.085 Uiso 1 1 calc R
C13 C 0.8320(5) 1.00452(17) 0.8744(4) 0.0584(13) Uani 1 1 d .
H13A H 0.8255 0.9913 0.8202 0.070 Uiso 1 1 calc R
C14 C 0.8229(4) 0.97721(15) 0.9485(3) 0.0472(11) Uani 1 1 d .
C15 C 0.8165(4) 0.77737(16) 0.8949(3) 0.0412(10) Uani 1 1 d .
C16 C 0.9862(4) 0.79480(15) 0.6965(3) 0.0428(11) Uani 1 1 d .
C17 C 1.0306(5) 0.79971(18) 0.6132(3) 0.0576(13) Uani 1 1 d .
H17A H 0.9898 0.8199 0.5761 0.069 Uiso 1 1 calc R
C18 C 1.1342(5) 0.7752(2) 0.5843(4) 0.0716(16) Uani 1 1 d .
H18A H 1.1631 0.7789 0.5282 0.086 Uiso 1 1 calc R
C19 C 1.1945(5) 0.7454(2) 0.6382(4) 0.0699(16) Uani 1 1 d .
H19A H 1.2637 0.7286 0.6184 0.084 Uiso 1 1 calc R
C20 C 1.1539(5) 0.7403(2) 0.7202(4) 0.0680(16) Uani 1 1 d .
H20A H 1.1960 0.7201 0.7566 0.082 Uiso 1 1 calc R
C21 C 1.0502(5) 0.76497(18) 0.7505(3) 0.0559(13) Uani 1 1 d .
H21A H 1.0236 0.7615 0.8072 0.067 Uiso 1 1 calc R
C22 C 0.7236(4) 0.78421(15) 0.6719(3) 0.0392(10) Uani 1 1 d .
C23 C 0.7539(4) 0.73837(16) 0.6644(3) 0.0477(11) Uani 1 1 d .
H23A H 0.8325 0.7279 0.6844 0.057 Uiso 1 1 calc R
C24 C 0.6682(5) 0.70799(18) 0.6273(3) 0.0592(14) Uani 1 1 d .
H24A H 0.6891 0.6773 0.6235 0.071 Uiso 1 1 calc R
C25 C 0.5531(5) 0.7230(2) 0.5963(4) 0.0648(15) Uani 1 1 d .
H25A H 0.4965 0.7027 0.5705 0.078 Uiso 1 1 calc R
C26 C 0.5218(5) 0.7683(2) 0.6035(3) 0.0608(14) Uani 1 1 d .
H26A H 0.4437 0.7786 0.5824 0.073 Uiso 1 1 calc R
C27 C 0.6052(4) 0.79870(17) 0.6420(3) 0.0477(11) Uani 1 1 d .
H27A H 0.5817 0.8291 0.6479 0.057 Uiso 1 1 calc R
C28 C 0.8450(4) 0.87436(16) 0.6600(3) 0.0467(11) Uani 1 1 d .
C29 C 0.9213(5) 0.90927(18) 0.6914(4) 0.0611(14) Uani 1 1 d .
H29A H 0.9598 0.9066 0.7451 0.073 Uiso 1 1 calc R
C30 C 0.9400(7) 0.9477(2) 0.6431(4) 0.087(2) Uani 1 1 d .
H30A H 0.9922 0.9708 0.6640 0.104 Uiso 1 1 calc R
C31 C 0.8828(8) 0.9525(2) 0.5641(5) 0.099(2) Uani 1 1 d .
H31A H 0.8953 0.9789 0.5322 0.119 Uiso 1 1 calc R
C32 C 0.8071(7) 0.9183(2) 0.5323(4) 0.0833(19) Uani 1 1 d .
H32A H 0.7679 0.9214 0.4789 0.100 Uiso 1 1 calc R
C33 C 0.7892(5) 0.87915(19) 0.5799(3) 0.0632(14) Uani 1 1 d .
H33A H 0.7391 0.8557 0.5578 0.076 Uiso 1 1 calc R
C34 C 0.5286(4) 0.87113(16) 0.9732(3) 0.0445(11) Uani 1 1 d .
C35 C 0.4976(5) 0.91687(17) 0.9707(4) 0.0563(13) Uani 1 1 d .
H35A H 0.4955 0.9322 0.9184 0.068 Uiso 1 1 calc R
C36 C 0.4698(5) 0.9397(2) 1.0455(4) 0.0740(17) Uani 1 1 d .
H36A H 0.4492 0.9705 1.0433 0.089 Uiso 1 1 calc R
C37 C 0.4722(5) 0.9180(2) 1.1229(4) 0.0754(18) Uani 1 1 d .
H37A H 0.4537 0.9339 1.1731 0.091 Uiso 1 1 calc R
C38 C 0.5020(5) 0.8725(2) 1.1264(4) 0.0675(15) Uani 1 1 d .
H38A H 0.5028 0.8573 1.1788 0.081 Uiso 1 1 calc R
C39 C 0.5309(5) 0.84956(18) 1.0513(3) 0.0547(13) Uani 1 1 d .
H39A H 0.5523 0.8188 1.0539 0.066 Uiso 1 1 calc R
C40 C 0.4895(4) 0.78651(15) 0.8852(3) 0.0412(10) Uani 1 1 d .
C41 C 0.3746(4) 0.78332(18) 0.9303(3) 0.0530(12) Uani 1 1 d .
H41A H 0.3412 0.8089 0.9574 0.064 Uiso 1 1 calc R
C42 C 0.3109(5) 0.7426(2) 0.9348(3) 0.0634(15) Uani 1 1 d .
H42A H 0.2344 0.7409 0.9650 0.076 Uiso 1 1 calc R
C43 C 0.3577(5) 0.70478(19) 0.8957(3) 0.0630(15) Uani 1 1 d .
H43A H 0.3143 0.6772 0.9004 0.076 Uiso 1 1 calc R
C44 C 0.4694(5) 0.70720(17) 0.8491(3) 0.0569(13) Uani 1 1 d .
H44A H 0.5007 0.6815 0.8211 0.068 Uiso 1 1 calc R
C45 C 0.5344(4) 0.74788(15) 0.8442(3) 0.0449(11) Uani 1 1 d .
H45A H 0.6098 0.7494 0.8127 0.054 Uiso 1 1 calc R
C46 C 0.4928(4) 0.87096(16) 0.7911(3) 0.0467(11) Uani 1 1 d .
C47 C 0.5526(5) 0.90689(18) 0.7497(3) 0.0595(14) Uani 1 1 d .
H47A H 0.6358 0.9150 0.7645 0.071 Uiso 1 1 calc R
C48 C 0.4880(6) 0.9307(2) 0.6860(5) 0.087(2) Uani 1 1 d .
H48A H 0.5287 0.9544 0.6575 0.104 Uiso 1 1 calc R
C49 C 0.3652(7) 0.9195(3) 0.6649(5) 0.099(2) Uani 1 1 d .
H49A H 0.3219 0.9360 0.6228 0.118 Uiso 1 1 calc R
C50 C 0.3060(6) 0.8841(3) 0.7055(5) 0.094(2) Uani 1 1 d .
H50A H 0.2229 0.8762 0.6902 0.113 Uiso 1 1 calc R
C51 C 0.3685(5) 0.8601(2) 0.7687(4) 0.0677(15) Uani 1 1 d .
H51A H 0.3268 0.8364 0.7967 0.081 Uiso 1 1 calc R
C52 C 1.3898(15) 0.8835(5) 0.4041(9) 0.097(4) Uiso 0.60 1 d P
C53 C 1.487(4) 0.9371(14) 0.379(2) 0.191(14) Uiso 0.40 1 d P
C54 C 1.280(3) 0.9476(9) 0.3527(16) 0.147(8) Uiso 0.50 1 d P
C55 C 1.336(5) 0.9511(17) 0.400(3) 0.168(17) Uiso 0.30 1 d P
C56 C 1.127(2) 0.9083(8) 0.4134(16) 0.131(7) Uiso 0.50 1 d P
C57 C 1.503(5) 0.8653(19) 0.432(3) 0.27(3) Uiso 0.50 1 d P
C58 C 1.496(3) 0.8561(10) 0.394(2) 0.137(8) Uiso 0.50 1 d P
C59 C 1.163(3) 0.9324(9) 0.3736(18) 0.148(8) Uiso 0.50 1 d P
C60 C 1.2972(19) 0.8739(6) 0.4575(13) 0.115(5) Uiso 0.50 1 d P
C61 C 1.184(5) 0.9045(19) 0.341(3) 0.188(18) Uiso 0.30 1 d P
C62 C 1.528(4) 0.8924(17) 0.382(3) 0.242(16) Uiso 0.50 1 d P
C63 C 1.174(3) 0.8919(8) 0.4607(16) 0.150(8) Uiso 0.50 1 d P
C64 C 1.304(3) 0.8703(11) 0.3900(19) 0.175(10) Uiso 0.50 1 d P
C65 C 1.390(3) 0.9305(8) 0.3679(14) 0.149(7) Uiso 0.60 1 d P
C66 C 1.269(4) 0.9083(16) 0.399(3) 0.145(12) Uiso 0.30 1 d P

loop_
_atom_site_aniso_label
_atom_site_aniso_U_11
_atom_site_aniso_U_22
_atom_site_aniso_U_33
_atom_site_aniso_U_23
_atom_site_aniso_U_13
_atom_site_aniso_U_12
Ru1 0.03171(18) 0.0373(2) 0.0394(2) -0.00385(16) 0.00173(13) -0.00161(15)
P1 0.0302(5) 0.0424(6) 0.0391(6) -0.0025(5) 0.0016(4) -0.0028(5)
P2 0.0321(6) 0.0383(6) 0.0443(6) -0.0026(5) 0.0039(5) -0.0002(5)
Cl1 0.0327(6) 0.0657(8) 0.0580(7) -0.0099(6) -0.0031(5) -0.0055(5)
O1 0.0442(17) 0.0398(17) 0.0484(19) -0.0020(15) 0.0022(14) -0.0047(14)
O2 0.0476(18) 0.0328(16) 0.0428(17) -0.0059(13) 0.0001(13) 0.0002(13)
O3 0.066(2) 0.048(2) 0.069(2) 0.0116(18) 0.0065(18) 0.0058(17)
C1 0.027(2) 0.041(3) 0.056(3) -0.007(2) 0.0010(19) -0.0035(18)
C2 0.028(2) 0.042(3) 0.049(3) -0.006(2) 0.0005(18) -0.0041(18)
C3 0.037(2) 0.047(3) 0.054(3) -0.011(2) 0.000(2) -0.001(2)
C4 0.064(3) 0.054(3) 0.052(3) -0.003(3) -0.005(2) -0.006(3)
C5 0.101(5) 0.074(4) 0.048(3) -0.010(3) -0.002(3) -0.013(3)
C6 0.112(5) 0.078(5) 0.061(4) -0.026(3) 0.004(4) -0.009(4)
C7 0.083(4) 0.054(3) 0.077(4) -0.023(3) -0.004(3) -0.007(3)
C8 0.044(3) 0.047(3) 0.059(3) -0.014(2) -0.003(2) -0.001(2)
C9 0.034(2) 0.043(3) 0.079(4) -0.013(3) -0.007(2) 0.000(2)
C10 0.058(3) 0.046(3) 0.087(4) -0.014(3) -0.012(3) -0.003(2)
C11 0.060(3) 0.039(3) 0.113(5) -0.004(3) -0.015(3) -0.008(2)
C12 0.065(4) 0.048(3) 0.099(5) 0.012(3) -0.005(3) -0.007(3)
C13 0.052(3) 0.049(3) 0.074(4) 0.000(3) -0.003(3) -0.004(2)
C14 0.034(2) 0.040(3) 0.068(3) -0.001(2) -0.001(2) -0.0037(19)
C15 0.037(2) 0.047(3) 0.040(3) -0.003(2) 0.0023(19) -0.001(2)
C16 0.030(2) 0.048(3) 0.050(3) -0.009(2) 0.0017(19) -0.0049(19)
C17 0.049(3) 0.069(3) 0.055(3) 0.000(3) 0.014(2) -0.003(3)
C18 0.059(3) 0.082(4) 0.074(4) -0.009(3) 0.031(3) -0.003(3)
C19 0.041(3) 0.076(4) 0.093(5) -0.023(4) 0.018(3) 0.000(3)
C20 0.044(3) 0.077(4) 0.083(4) -0.017(3) -0.008(3) 0.019(3)
C21 0.046(3) 0.073(4) 0.048(3) -0.010(3) 0.001(2) 0.009(3)
C22 0.034(2) 0.047(3) 0.037(2) -0.004(2) 0.0037(18) -0.0044(19)
C23 0.043(3) 0.051(3) 0.049(3) -0.003(2) 0.001(2) -0.002(2)
C24 0.058(3) 0.048(3) 0.072(4) -0.013(3) 0.013(3) -0.013(2)
C25 0.054(3) 0.075(4) 0.066(4) -0.018(3) 0.002(3) -0.025(3)
C26 0.042(3) 0.080(4) 0.060(3) -0.007(3) -0.009(2) -0.014(3)
C27 0.040(3) 0.057(3) 0.047(3) -0.004(2) -0.001(2) -0.005(2)
C28 0.045(3) 0.047(3) 0.048(3) 0.002(2) 0.011(2) -0.006(2)
C29 0.062(3) 0.063(3) 0.059(3) 0.003(3) 0.003(3) -0.020(3)
C30 0.107(5) 0.069(4) 0.085(5) 0.008(4) 0.004(4) -0.039(4)
C31 0.135(7) 0.069(4) 0.093(5) 0.032(4) 0.001(5) -0.038(4)
C32 0.105(5) 0.083(5) 0.062(4) 0.027(3) -0.005(3) -0.016(4)
C33 0.067(3) 0.068(4) 0.055(3) 0.009(3) -0.002(3) -0.012(3)
C34 0.033(2) 0.049(3) 0.052(3) -0.008(2) 0.0069(19) 0.001(2)
C35 0.051(3) 0.047(3) 0.070(4) -0.011(3) 0.006(2) 0.005(2)
C36 0.067(4) 0.058(4) 0.097(5) -0.023(3) 0.007(3) 0.014(3)
C37 0.064(4) 0.093(5) 0.070(4) -0.035(4) 0.007(3) 0.008(3)
C38 0.057(3) 0.089(5) 0.056(3) -0.013(3) 0.004(3) 0.000(3)
C39 0.054(3) 0.054(3) 0.056(3) -0.009(2) 0.005(2) 0.004(2)
C40 0.035(2) 0.045(3) 0.044(3) 0.000(2) 0.0032(19) -0.0061(19)
C41 0.042(3) 0.061(3) 0.057(3) -0.009(2) 0.011(2) -0.007(2)
C42 0.050(3) 0.087(4) 0.053(3) -0.009(3) 0.018(2) -0.028(3)
C43 0.076(4) 0.063(4) 0.051(3) 0.002(3) 0.000(3) -0.031(3)
C44 0.062(3) 0.049(3) 0.060(3) -0.007(2) 0.004(3) -0.010(2)
C45 0.043(2) 0.048(3) 0.044(3) -0.001(2) 0.005(2) -0.007(2)
C46 0.035(2) 0.051(3) 0.054(3) 0.000(2) 0.002(2) 0.007(2)
C47 0.045(3) 0.063(3) 0.070(4) 0.015(3) -0.002(2) -0.001(2)
C48 0.076(4) 0.077(4) 0.108(5) 0.037(4) -0.006(4) 0.001(3)
C49 0.085(5) 0.104(6) 0.107(6) 0.041(5) -0.028(4) 0.012(4)
C50 0.056(4) 0.111(6) 0.115(6) 0.028(5) -0.029(4) -0.003(4)
C51 0.048(3) 0.073(4) 0.081(4) 0.010(3) -0.007(3) 0.000(3)

loop_
_atom_type_symbol
_atom_type_description
_atom_type_scat_dispersion_real
_atom_type_scat_dispersion_imag
_atom_type_scat_source
C C 0.0033 0.0016 'International Tables Vol C Tables 4.2.6.8 and 6.1.1.4'
H H 0.0000 0.0000 'International Tables Vol C Tables 4.2.6.8 and 6.1.1.4'
O O 0.0106 0.0060 'International Tables Vol C Tables 4.2.6.8 and 6.1.1.4'
Cl Cl 0.1484 0.1585 'International Tables Vol C Tables 4.2.6.8 and 6.1.1.4'
P P 0.1023 0.0942 'International Tables Vol C Tables 4.2.6.8 and 6.1.1.4'
Ru Ru -1.2594 0.8363 'International Tables Vol C Tables 4.2.6.8 and 6.1.1.4'

loop_
_geom_angle_atom_site_label_1
_geom_angle_atom_site_label_2
_geom_angle_atom_site_label_3
_geom_angle
C15 Ru1 O1 171.25(16)
C15 Ru1 O2 93.69(15)
O1 Ru1 O2 77.80(11)
C15 Ru1 P1 89.54(14)
O1 Ru1 P1 98.56(9)
O2 Ru1 P1 170.76(8)
C15 Ru1 P2 95.00(14)
O1 Ru1 P2 86.88(8)
O2 Ru1 P2 88.42(8)
P1 Ru1 P2 99.93(4)
C15 Ru1 Cl1 92.11(14)
O1 Ru1 Cl1 84.97(9)
O2 Ru1 Cl1 83.57(8)
P1 Ru1 Cl1 87.66(4)
P2 Ru1 Cl1 169.62(4)
C22 P1 C28 106.4(2)
C22 P1 C16 98.74(19)
C28 P1 C16 100.2(2)
C22 P1 Ru1 118.62(14)
C28 P1 Ru1 113.31(15)
C16 P1 Ru1 117.05(15)
C40 P2 C46 103.8(2)
C40 P2 C34 102.8(2)
C46 P2 C34 102.2(2)
C40 P2 Ru1 119.01(15)
C46 P2 Ru1 118.41(15)
C34 P2 Ru1 108.40(14)
C1 O1 Ru1 112.7(3)
C2 O2 Ru1 112.5(3)
O1 C1 C2 118.5(4)
O1 C1 C14 122.1(4)
C2 C1 C14 119.4(4)
O2 C2 C1 118.0(4)
O2 C2 C3 121.7(4)
C1 C2 C3 120.2(4)
C4 C3 C8 120.2(4)
C4 C3 C2 120.3(4)
C8 C3 C2 119.5(4)
C5 C4 C3 120.8(5)
C6 C5 C4 119.1(6)
C7 C6 C5 121.4(6)
C6 C7 C8 121.3(5)
C7 C8 C3 117.1(5)
C7 C8 C9 122.6(5)
C3 C8 C9 120.3(4)
C10 C9 C14 117.2(5)
C10 C9 C8 122.7(5)
C14 C9 C8 120.1(4)
C11 C10 C9 121.2(5)
C10 C11 C12 121.4(5)
C11 C12 C13 119.5(6)
C12 C13 C14 119.9(5)
C13 C14 C9 120.7(4)
C13 C14 C1 119.0(5)
C9 C14 C1 120.2(4)
O3 C15 Ru1 174.7(4)
C17 C16 C21 118.1(4)
C17 C16 P1 118.7(4)
C21 C16 P1 122.8(4)
C18 C17 C16 121.1(5)
C19 C18 C17 119.9(5)
C20 C19 C18 120.3(5)
C19 C20 C21 120.6(6)
C16 C21 C20 120.0(5)
C23 C22 C27 118.2(4)
C23 C22 P1 119.5(3)
C27 C22 P1 122.2(3)
C22 C23 C24 120.7(5)
C25 C24 C23 120.4(5)
C24 C25 C26 119.5(5)
C25 C26 C27 120.7(5)
C26 C27 C22 120.5(5)
C33 C28 C29 118.9(5)
C33 C28 P1 124.7(4)
C29 C28 P1 116.3(4)
C30 C29 C28 119.9(5)
C29 C30 C31 120.8(6)
C32 C31 C30 120.0(6)
C31 C32 C33 119.7(6)
C32 C33 C28 120.8(5)
C39 C34 C35 118.5(4)
C39 C34 P2 119.7(4)
C35 C34 P2 121.7(4)
C36 C35 C34 120.1(5)
C37 C36 C35 121.0(6)
C36 C37 C38 119.7(5)
C37 C38 C39 119.4(6)
C34 C39 C38 121.4(5)
C45 C40 C41 118.0(4)
C45 C40 P2 119.9(3)
C41 C40 P2 122.1(4)
C42 C41 C40 120.2(5)
C43 C42 C41 121.0(5)
C42 C43 C44 120.0(5)
C45 C44 C43 119.6(5)
C44 C45 C40 121.2(4)
C51 C46 C47 118.9(5)
C51 C46 P2 121.5(4)
C47 C46 P2 119.6(4)
C48 C47 C46 119.7(5)
C49 C48 C47 120.5(6)
C50 C49 C48 119.9(6)
C49 C50 C51 120.4(6)
C50 C51 C46 120.5(6)
C64 C52 C60 52.6(18)
C64 C52 C57 134(4)
C60 C52 C57 111(3)
C64 C52 C58 118(3)
C60 C52 C58 122.9(19)
C57 C52 C58 27(2)
C64 C52 C66 54(2)
C60 C52 C66 60.1(19)
C57 C52 C66 163(3)
C58 C52 C66 169(2)
C64 C52 C65 106(2)
C60 C52 C65 116.0(17)
C57 C52 C65 119(3)
C58 C52 C65 119.8(19)
C66 C52 C65 61(2)
C64 C52 C62 151(3)
C60 C52 C62 153(2)
C57 C52 C62 47(3)
C58 C52 C62 46(2)
C66 C52 C62 137(3)
C65 C52 C62 76(2)
C64 C52 C53 139(3)
C60 C52 C53 134.2(18)
C57 C52 C53 86(3)
C58 C52 C53 91.7(19)
C66 C52 C53 92(2)
C65 C52 C53 33.0(14)
C62 C52 C53 45.8(18)
C65 C53 C62 97(4)
C65 C53 C55 33(3)
C62 C53 C55 122(4)
C65 C53 C52 51(2)
C62 C53 C52 51(2)
C55 C53 C52 70(2)
C55 C54 C65 49(3)
C55 C54 C59 114(4)
C65 C54 C59 130(3)
C55 C54 C66 75(4)
C65 C54 C66 69(2)
C59 C54 C66 61(2)
C55 C54 C61 123(4)
C65 C54 C61 105(3)
C59 C54 C61 38(2)
C66 C54 C61 49(2)
C54 C55 C65 83(5)
C54 C55 C66 66(4)
C65 C55 C66 74(4)
C54 C55 C53 114(5)
C65 C55 C53 36(3)
C66 C55 C53 104(4)
C54 C55 C59 39(3)
C65 C55 C59 105(4)
C66 C55 C59 45(2)
C53 C55 C59 141(4)
C63 C56 C59 126(3)
C63 C56 C61 112(4)
C59 C56 C61 49(3)
C63 C56 C66 68(3)
C59 C56 C66 62(2)
C61 C56 C66 53(3)
C58 C57 C62 72(6)
C58 C57 C52 78(6)
C62 C57 C52 73(4)
C57 C58 C62 75(6)
C57 C58 C52 75(6)
C62 C58 C52 73(2)
C61 C59 C56 80(4)
C61 C59 C54 87(4)
C56 C59 C54 137(3)
C61 C59 C66 63(3)
C56 C59 C66 77(3)
C54 C59 C66 61(2)
C61 C59 C63 80(4)
C56 C59 C63 26.7(18)
C54 C59 C63 110(2)
C66 C59 C63 53(2)
C61 C59 C55 98(4)
C56 C59 C55 115(3)
C54 C59 C55 26.7(19)
C66 C59 C55 48(2)
C63 C59 C55 88(2)
C64 C60 C52 48.6(18)
C64 C60 C66 56(2)
C52 C60 C66 66(2)
C64 C60 C63 98(3)
C52 C60 C63 128.9(19)
C66 C60 C63 63(2)
C59 C61 C66 73(4)
C59 C61 C56 51(3)
C66 C61 C56 72(4)
C59 C61 C54 55(3)
C66 C61 C54 55(3)
C56 C61 C54 97(4)
C59 C61 C64 113(5)
C66 C61 C64 42(3)
C56 C61 C64 90(3)
C54 C61 C64 88(3)
C59 C61 C63 69(4)
C66 C61 C63 50(3)
C56 C61 C63 29.4(18)
C54 C61 C63 94(3)
C64 C61 C63 61(2)
C58 C62 C57 33(3)
C58 C62 C53 144(4)
C57 C62 C53 127(5)
C58 C62 C52 61(2)
C57 C62 C52 60(3)
C53 C62 C52 83(3)
C58 C62 C65 112(3)
C57 C62 C65 109(4)
C53 C62 C65 34(2)
C52 C62 C65 51.8(15)
C56 C63 C60 127(3)
C56 C63 C66 72(3)
C60 C63 C66 58(2)
C56 C63 C59 27.0(18)
C60 C63 C59 105.9(18)
C66 C63 C59 48(2)
C56 C63 C64 95(2)
C60 C63 C64 34.1(12)
C66 C63 C64 39.4(19)
C59 C63 C64 79.9(16)
C56 C63 C61 39(2)
C60 C63 C61 89(2)
C66 C63 C61 42(2)
C59 C63 C61 30.9(16)
C64 C63 C61 56.2(19)
C52 C64 C60 79(3)
C52 C64 C66 84(3)
C60 C64 C66 77(3)
C52 C64 C61 120(3)
C60 C64 C61 109(3)
C66 C64 C61 45(3)
C52 C64 C63 113(3)
C60 C64 C63 47.9(18)
C66 C64 C63 52(3)
C61 C64 C63 63(2)
C52 C64 C65 45.4(18)
C60 C64 C65 96(2)
C66 C64 C65 48(3)
C61 C64 C65 75(2)
C63 C64 C65 97.3(17)
C55 C65 C53 111(5)
C55 C65 C54 48(3)
C53 C65 C54 146(4)
C55 C65 C52 112(4)
C53 C65 C52 96(3)
C54 C65 C52 116(2)
C55 C65 C66 67(4)
C53 C65 C66 147(4)
C54 C65 C66 58(2)
C52 C65 C66 59(2)
C55 C65 C62 141(4)
C53 C65 C62 48(3)
C54 C65 C62 166(3)
C52 C65 C62 52.6(16)
C66 C65 C62 111(3)
C55 C65 C64 102(4)
C53 C65 C64 124(3)
C54 C65 C64 89(2)
C52 C65 C64 28.5(10)
C66 C65 C64 35.9(18)
C62 C65 C64 78.1(19)
C64 C66 C61 93(4)
C64 C66 C54 135(4)
C61 C66 C54 76(4)
C64 C66 C59 135(4)
C61 C66 C59 44(3)
C54 C66 C59 59(2)
C64 C66 C60 48(2)
C61 C66 C60 123(5)
C54 C66 C60 160(4)
C59 C66 C60 137(4)
C64 C66 C55 132(5)
C61 C66 C55 115(5)
C54 C66 C55 39(2)
C59 C66 C55 87(4)
C60 C66 C55 121(4)
C64 C66 C52 43(2)
C61 C66 C52 127(5)
C54 C66 C52 112(3)
C59 C66 C52 166(4)
C60 C66 C52 54(2)
C55 C66 C52 91(3)
C64 C66 C63 89(4)
C61 C66 C63 88(4)
C54 C66 C63 133(4)
C59 C66 C63 79(3)
C60 C66 C63 58(2)
C55 C66 C63 127(4)
C52 C66 C63 113(3)
C64 C66 C65 96(4)
C61 C66 C65 113(4)
C54 C66 C65 53(2)
C59 C66 C65 111(4)
C60 C66 C65 110(3)
C55 C66 C65 39(2)
C52 C66 C65 60(2)
C63 C66 C65 158(4)
C64 C66 C56 109(4)
C61 C66 C56 55(3)
C54 C66 C56 100(3)
C59 C66 C56 41.1(18)
C60 C66 C56 96(3)
C55 C66 C56 119(4)
C52 C66 C56 148(4)
C63 C66 C56 39.6(16)
C65 C66 C56 152(4)

loop_
_geom_bond_atom_site_label_1
_geom_bond_atom_site_label_2
_geom_bond_distance
Ru1 C15 1.823(5)
Ru1 O1 2.106(3)
Ru1 O2 2.117(3)
Ru1 P1 2.3266(12)
Ru1 P2 2.3716(11)
Ru1 Cl1 2.4199(11)
P1 C22 1.836(4)
P1 C28 1.837(5)
P1 C16 1.838(4)
P2 C40 1.829(4)
P2 C46 1.831(5)
P2 C34 1.838(4)
O1 C1 1.281(5)
O2 C2 1.282(5)
O3 C15 1.147(5)
C1 C2 1.439(6)
C1 C14 1.440(6)
C2 C3 1.445(6)
C3 C4 1.392(7)
C3 C8 1.409(6)
C4 C5 1.380(7)
C5 C6 1.369(8)
C6 C7 1.364(8)
C7 C8 1.405(7)
C8 C9 1.455(7)
C9 C10 1.401(7)
C9 C14 1.410(7)
C10 C11 1.372(8)
C11 C12 1.377(8)
C12 C13 1.378(7)
C13 C14 1.407(7)
C16 C17 1.385(6)
C16 C21 1.385(7)
C17 C18 1.377(7)
C18 C19 1.363(8)
C19 C20 1.353(8)
C20 C21 1.387(7)
C22 C23 1.388(6)
C22 C27 1.388(6)
C23 C24 1.390(6)
C24 C25 1.368(8)
C25 C26 1.374(8)
C26 C27 1.383(7)
C28 C33 1.381(7)
C28 C29 1.387(7)
C29 C30 1.370(8)
C30 C31 1.372(9)
C31 C32 1.370(9)
C32 C33 1.379(7)
C34 C39 1.370(7)
C34 C35 1.382(6)
C35 C36 1.374(7)
C36 C37 1.362(9)
C37 C38 1.372(8)
C38 C39 1.381(7)
C40 C45 1.383(6)
C40 C41 1.396(6)
C41 C42 1.370(7)
C42 C43 1.358(8)
C43 C44 1.377(7)
C44 C45 1.376(6)
C46 C51 1.382(7)
C46 C47 1.385(7)
C47 C48 1.385(8)
C48 C49 1.365(9)
C49 C50 1.364(9)
C50 C51 1.374(8)
C52 C64 1.00(3)
C52 C60 1.31(2)
C52 C57 1.37(5)
C52 C58 1.38(3)
C52 C66 1.46(5)
C52 C65 1.49(2)
C52 C62 1.51(4)
C52 C53 1.91(4)
C53 C65 1.05(4)
C53 C62 1.38(5)
C53 C55 1.66(6)
C54 C55 0.95(5)
C54 C65 1.27(3)
C54 C59 1.34(3)
C54 C66 1.36(5)
C54 C61 1.63(6)
C55 C65 0.97(5)
C55 C66 1.44(6)
C55 C59 1.93(6)
C56 C63 1.01(3)
C56 C59 1.02(3)
C56 C61 1.29(5)
C56 C66 1.50(5)
C57 C58 0.65(6)
C57 C62 1.15(6)
C58 C62 1.13(5)
C59 C61 0.99(5)
C59 C66 1.37(5)
C59 C63 1.81(4)
C60 C64 1.06(3)
C60 C66 1.39(5)
C60 C63 1.40(3)
C61 C66 1.27(6)
C61 C64 1.78(6)
C61 C63 1.91(6)
C62 C65 1.84(5)
C63 C66 1.47(4)
C63 C64 1.87(4)
C64 C66 1.19(4)
C64 C65 2.01(4)
C65 C66 1.50(5)
